data_7034806
loop_
_publ_author_name
'Bhalla, Rajiv'
'Levason, William'
'Luthra, Sajinder K.'
'McRobbie, Graeme'
'Monzittu, Francesco M.'
'Palmer, Jazmyn'
'Reid, Gillian'
'Sanderson, George'
'Zhang, Wenjian'

_publ_section_title
;
 Hydrothermal synthesis of Group 13 metal trifluoride complexes with
 neutral N-donor ligands.
;
_journal_issue 20
_journal_name_full 'Dalton transactions (Cambridge, England : 2003)'
_journal_page_first 9569
_journal_page_last 9580
_journal_paper_doi 10.1039/c5dt01120e
_journal_volume 44
_journal_year 2015
_chemical_formula_moiety 'C12 H10 F3 Ga N2 O'
_chemical_formula_sum 'C12 H10 F3 Ga N2 O'
_chemical_formula_weight 324.94
_chemical_name_systematic
;
 ?
;
_space_group_crystal_system monoclinic
_space_group_IT_number 14
_space_group_name_Hall '-P 2yn'
_space_group_name_H-M_alt 'P 1 21/n 1'
_symmetry_space_group_name_Hall '-P 2yn'
_symmetry_space_group_name_H-M 'P 1 21/n 1'
_atom_sites_solution_hydrogens mixed
_audit_creation_method SHELXL-2013
_audit_update_record
;
2015-03-10 deposited with the CCDC.
2015-04-20 downloaded from the CCDC.
;
_cell_angle_alpha 90
_cell_angle_beta 100.631(3)
_cell_angle_gamma 90
_cell_formula_units_Z 4
_cell_length_a 8.3906(5)
_cell_length_b 7.1940(5)
_cell_length_c 19.0124(13)
_cell_measurement_reflns_used 13101
_cell_measurement_temperature 100(2)
_cell_measurement_theta_max 27.5
_cell_measurement_theta_min 2.5
_cell_volume 1127.93(13)
_computing_cell_refinement
;
CrystalClear-SM Expert 3.1 b27 (Rigaku, 2013)
;
_computing_data_collection
;
CrystalClear-SM Expert 3.1 b27 (Rigaku, 2013)
;
_computing_data_reduction
;
CrystalClear-SM Expert 3.1 b27 (Rigaku, 2013)
;
_computing_molecular_graphics 'OLEX2 (Dolomanov, Bourhis, Gildea, Howard & Puschmann, 2009)'
_computing_publication_material 'WINGX (Farrugia, 1998)'
_computing_structure_refinement 'SHELXL-2012 (Sheldrick, 2012)'
_computing_structure_solution 'SUPERFLIP (Palatinus & Chapuis, 2007)'
_diffrn_ambient_temperature 100(2)
_diffrn_detector 'CCD plate'
_diffrn_detector_area_resol_mean 28.5714
_diffrn_detector_type 'Rigaku HG Saturn724+ (2x2 bin mode)'
_diffrn_measured_fraction_theta_full 0.998
_diffrn_measured_fraction_theta_max 0.997
_diffrn_measurement_device 'four-circle \k diffractometer'
_diffrn_measurement_device_type 'Rigaku AFC12 (Right)'
_diffrn_measurement_method 'profile data from \w-scans'
_diffrn_measurement_specimen_support 'MiTeGen MicroMesh'
_diffrn_radiation_collimation 'Confocal mirrors, VHF Varimax'
_diffrn_radiation_type MoK\a
_diffrn_radiation_wavelength 0.71075
_diffrn_reflns_av_R_equivalents 0.0510
_diffrn_reflns_av_unetI/netI 0.0303
_diffrn_reflns_laue_measured_fraction_full 0.998
_diffrn_reflns_laue_measured_fraction_max 0.997
_diffrn_reflns_limit_h_max 10
_diffrn_reflns_limit_h_min -10
_diffrn_reflns_limit_k_max 9
_diffrn_reflns_limit_k_min -9
_diffrn_reflns_limit_l_max 24
_diffrn_reflns_limit_l_min -24
_diffrn_reflns_number 12632
_diffrn_reflns_point_group_measured_fraction_full 0.998
_diffrn_reflns_point_group_measured_fraction_max 0.997
_diffrn_reflns_theta_full 25.242
_diffrn_reflns_theta_max 27.484
_diffrn_reflns_theta_min 3.034
_diffrn_source 'Rotating Anode'
_diffrn_source_current 55.0
_diffrn_source_power 2.475
_diffrn_source_voltage 45.0
_exptl_absorpt_coefficient_mu 2.472
_exptl_absorpt_correction_T_max 1.000
_exptl_absorpt_correction_T_min 0.788
_exptl_absorpt_correction_type multi-scan
_exptl_absorpt_process_details
;
CrystalClear-SM Expert 3.1 b27 (Rigaku, 20112)
;
_exptl_crystal_colour Colourless
_exptl_crystal_density_diffrn 1.914
_exptl_crystal_description Block
_exptl_crystal_F_000 648
_exptl_crystal_recrystallization_method 'Solvent evaporation'
_exptl_crystal_size_max 0.050
_exptl_crystal_size_mid 0.030
_exptl_crystal_size_min 0.020
_refine_diff_density_max 0.564
_refine_diff_density_min -0.434
_refine_diff_density_rms 0.081
_refine_ls_extinction_method none
_refine_ls_goodness_of_fit_ref 1.054
_refine_ls_hydrogen_treatment mixed
_refine_ls_matrix_type full
_refine_ls_number_parameters 178
_refine_ls_number_reflns 2581
_refine_ls_number_restraints 2
_refine_ls_restrained_S_all 1.054
_refine_ls_R_factor_all 0.0284
_refine_ls_R_factor_gt 0.0247
_refine_ls_shift/su_max 0.001
_refine_ls_shift/su_mean 0.000
_refine_ls_structure_factor_coef Fsqd
_refine_ls_weighting_details 'w=1/[\s^2^(Fo^2^)+(0.0307P)^2^+1.0234P] where P=(Fo^2^+2Fc^2^)/3'
_refine_ls_weighting_scheme calc
_refine_ls_wR_factor_gt 0.0637
_refine_ls_wR_factor_ref 0.0658
_reflns_Friedel_coverage 0.000
_reflns_number_gt 2362
_reflns_number_total 2581
_reflns_threshold_expression 'I > 2\s(I)'
_cod_data_source_file c5dt01120e2.cif
_cod_data_source_block shelx
_cod_depositor_comments
;
The following automatic conversions were performed:

'_exptl_absorpt_correction_type' value 'Multi-scan' changed to
'multi-scan' according to
/usr/data/users/saulius/crontab/automatic-downloads/rss-feeds/RSC/lib/dictionaries/cif_core.dic
dictionary named 'cif_core.dic' version 2.4.2 from 2011-04-26.

Automatic conversion script
Id: cif_fix_values 3271 2015-04-21 07:52:19Z andrius 

 Adding full bibliography for 7034798--7034806.cif.
;
_cod_database_code 7034806
_shelx_space_group_comment
;
The symmetry employed for this shelxl refinement is uniquely defined
by the following loop, which should always be used as a source of
symmetry information in preference to the above space-group names.
They are only intended as comments.
;
_shelx_estimated_absorpt_t_min 0.886
_shelx_estimated_absorpt_t_max 0.952
_shelxl_version_number 2013-4

loop_
_space_group_symop_operation_xyz
'x, y, z'
'-x+1/2, y+1/2, -z+1/2'
'-x, -y, -z'
'x-1/2, -y-1/2, z-1/2'

loop_
_atom_site_label
_atom_site_type_symbol
_atom_site_fract_x
_atom_site_fract_y
_atom_site_fract_z
_atom_site_U_iso_or_equiv
_atom_site_adp_type
_atom_site_occupancy
_atom_site_site_symmetry_order
_atom_site_calc_flag
_atom_site_refinement_flags_posn
_atom_site_refinement_flags_adp
C1 C 1.0794(2) 0.4177(3) 0.23331(10) 0.0116(4) Uani 1 1 d . .
H1 H 1.0303 0.4335 0.2741 0.014 Uiso 1 1 calc R U
C2 C 1.2419(2) 0.4724(3) 0.23699(10) 0.0133(4) Uani 1 1 d . .
H2 H 1.3012 0.5235 0.2800 0.016 Uiso 1 1 calc R U
C3 C 1.3150(3) 0.4518(3) 0.17836(11) 0.0132(4) Uani 1 1 d . .
H3 H 1.4256 0.4847 0.1811 0.016 Uiso 1 1 calc R U
C4 C 1.2232(2) 0.3811(3) 0.11391(10) 0.0111(4) Uani 1 1 d . .
C5 C 1.0624(2) 0.3293(3) 0.11501(10) 0.0093(3) Uani 1 1 d . .
C6 C 1.2833(2) 0.3663(3) 0.04800(10) 0.0135(4) Uani 1 1 d . .
H6 H 1.3925 0.3995 0.0471 0.016 Uiso 1 1 calc R U
C7 C 1.1862(3) 0.3056(3) -0.01307(11) 0.0132(4) Uani 1 1 d . .
H7 H 1.2282 0.2990 -0.0561 0.016 Uiso 1 1 calc R U
C8 C 1.0205(2) 0.2510(3) -0.01336(10) 0.0104(4) Uani 1 1 d . .
C9 C 0.9609(2) 0.2609(2) 0.05097(10) 0.0092(4) Uani 1 1 d . .
C10 C 0.9131(3) 0.1847(3) -0.07430(10) 0.0134(4) Uani 1 1 d . .
H10 H 0.9480 0.1742 -0.1189 0.016 Uiso 1 1 calc R U
C11 C 0.7572(3) 0.1354(3) -0.06840(10) 0.0137(4) Uani 1 1 d . .
H11 H 0.6834 0.0918 -0.1090 0.016 Uiso 1 1 calc R U
C12 C 0.7084(2) 0.1503(3) -0.00157(10) 0.0120(4) Uani 1 1 d . .
H12 H 0.6008 0.1162 0.0020 0.014 Uiso 1 1 calc R U
F1 F 0.87657(14) -0.00536(15) 0.18029(6) 0.0117(2) Uani 1 1 d . .
F2 F 0.56502(14) 0.10314(17) 0.13323(6) 0.0152(2) Uani 1 1 d . .
F3 F 0.67344(14) 0.46177(15) 0.14846(6) 0.0115(2) Uani 1 1 d . .
O1 O 0.7587(2) 0.2356(2) 0.26322(8) 0.0138(3) Uani 1 1 d D .
Ga1 Ga 0.75946(2) 0.22026(3) 0.16038(2) 0.00816(8) Uani 1 1 d . .
N1 N 0.99293(19) 0.3445(2) 0.17406(8) 0.0091(3) Uani 1 1 d . .
N2 N 0.8076(2) 0.2104(2) 0.05645(8) 0.0089(3) Uani 1 1 d . .
H1WA H 0.710(3) 0.318(3) 0.2814(12) 0.013 Uiso 1 1 d D U
H1WB H 0.779(3) 0.147(3) 0.2906(11) 0.013 Uiso 1 1 d D U

loop_
_atom_site_aniso_label
_atom_site_aniso_U_11
_atom_site_aniso_U_22
_atom_site_aniso_U_33
_atom_site_aniso_U_23
_atom_site_aniso_U_13
_atom_site_aniso_U_12
C1 0.0145(10) 0.0100(9) 0.0098(8) 0.0004(7) 0.0009(7) 0.0010(7)
C2 0.0138(10) 0.0102(9) 0.0140(8) -0.0006(7) -0.0021(8) -0.0022(7)
C3 0.0099(9) 0.0106(9) 0.0183(9) 0.0025(7) 0.0005(8) -0.0014(7)
C4 0.0125(9) 0.0079(8) 0.0137(9) 0.0019(7) 0.0040(8) 0.0010(7)
C5 0.0113(9) 0.0063(8) 0.0107(8) 0.0007(7) 0.0030(7) 0.0010(7)
C6 0.0123(9) 0.0122(9) 0.0177(9) 0.0038(7) 0.0073(8) 0.0014(7)
C7 0.0159(10) 0.0127(9) 0.0137(9) 0.0027(7) 0.0092(8) 0.0024(7)
C8 0.0124(10) 0.0078(8) 0.0117(9) 0.0013(7) 0.0045(8) 0.0020(7)
C9 0.0121(9) 0.0051(8) 0.0111(8) 0.0015(6) 0.0045(7) 0.0017(7)
C10 0.0209(11) 0.0111(9) 0.0091(8) 0.0009(7) 0.0055(8) 0.0038(8)
C11 0.0200(11) 0.0116(9) 0.0087(8) -0.0007(7) 0.0003(8) 0.0007(8)
C12 0.0145(10) 0.0094(9) 0.0117(8) 0.0002(7) 0.0018(7) -0.0009(7)
F1 0.0134(6) 0.0097(5) 0.0134(5) 0.0006(4) 0.0057(5) 0.0010(4)
F2 0.0123(6) 0.0165(6) 0.0170(5) 0.0002(5) 0.0034(5) -0.0049(5)
F3 0.0128(6) 0.0098(5) 0.0125(5) -0.0005(4) 0.0037(4) 0.0006(4)
O1 0.0220(8) 0.0108(7) 0.0106(6) 0.0022(5) 0.0082(6) 0.0057(6)
Ga1 0.00905(12) 0.00783(12) 0.00835(11) 0.00018(7) 0.00359(8) -0.00036(7)
N1 0.0105(8) 0.0079(7) 0.0096(7) 0.0013(6) 0.0032(6) -0.0003(6)
N2 0.0113(8) 0.0071(7) 0.0088(7) 0.0004(5) 0.0028(6) 0.0002(6)

loop_
_atom_type_symbol
_atom_type_description
_atom_type_scat_dispersion_real
_atom_type_scat_dispersion_imag
_atom_type_scat_source
C C 0.0033 0.0016 'International Tables Vol C Tables 4.2.6.8 and 6.1.1.4'
H H 0.0000 0.0000 'International Tables Vol C Tables 4.2.6.8 and 6.1.1.4'
F F 0.0171 0.0103 'International Tables Vol C Tables 4.2.6.8 and 6.1.1.4'
Ga Ga 0.2307 1.6083 'International Tables Vol C Tables 4.2.6.8 and 6.1.1.4'
N N 0.0061 0.0033 'International Tables Vol C Tables 4.2.6.8 and 6.1.1.4'
O O 0.0106 0.0060 'International Tables Vol C Tables 4.2.6.8 and 6.1.1.4'

loop_
_geom_angle_atom_site_label_1
_geom_angle_atom_site_label_2
_geom_angle_atom_site_label_3
_geom_angle
N1 C1 C2 121.60(18)
N1 C1 H1 119.2
C2 C1 H1 119.2
C3 C2 C1 120.12(18)
C3 C2 H2 119.9
C1 C2 H2 119.9
C2 C3 C4 119.17(18)
C2 C3 H3 120.4
C4 C3 H3 120.4
C5 C4 C3 116.96(17)
C5 C4 C6 119.06(18)
C3 C4 C6 123.94(18)
N1 C5 C4 123.35(17)
N1 C5 C9 116.68(17)
C4 C5 C9 119.94(17)
C7 C6 C4 121.06(18)
C7 C6 H6 119.5
C4 C6 H6 119.5
C6 C7 C8 120.98(18)
C6 C7 H7 119.5
C8 C7 H7 119.5
C9 C8 C10 117.06(18)
C9 C8 C7 118.67(18)
C10 C8 C7 124.26(17)
N2 C9 C8 123.15(18)
N2 C9 C5 116.60(16)
C8 C9 C5 120.25(18)
C11 C10 C8 119.40(17)
C11 C10 H10 120.3
C8 C10 H10 120.3
C10 C11 C12 119.43(18)
C10 C11 H11 120.3
C12 C11 H11 120.3
N2 C12 C11 122.21(19)
N2 C12 H12 118.9
C11 C12 H12 118.9
Ga1 O1 H1WA 123.3(17)
Ga1 O1 H1WB 123.3(17)
H1WA O1 H1WB 111(2)
F2 Ga1 F3 95.13(5)
F2 Ga1 F1 93.69(5)
F3 Ga1 F1 170.94(5)
F2 Ga1 O1 98.11(6)
F3 Ga1 O1 89.79(5)
F1 Ga1 O1 86.92(5)
F2 Ga1 N2 92.02(6)
F3 Ga1 N2 93.11(5)
F1 Ga1 N2 88.65(5)
O1 Ga1 N2 169.17(7)
F2 Ga1 N1 170.08(6)
F3 Ga1 N1 87.18(6)
F1 Ga1 N1 84.47(6)
O1 Ga1 N1 91.54(6)
N2 Ga1 N1 78.20(6)
C1 N1 C5 118.72(17)
C1 N1 Ga1 128.04(13)
C5 N1 Ga1 112.98(12)
C12 N2 C9 118.75(16)
C12 N2 Ga1 126.65(14)
C9 N2 Ga1 114.46(13)

loop_
_geom_bond_atom_site_label_1
_geom_bond_atom_site_label_2
_geom_bond_distance
C1 N1 1.331(2)
C1 C2 1.409(3)
C1 H1 0.9500
C2 C3 1.376(3)
C2 H2 0.9500
C3 C4 1.416(3)
C3 H3 0.9500
C4 C5 1.404(3)
C4 C6 1.438(3)
C5 N1 1.362(2)
C5 C9 1.438(3)
C6 C7 1.361(3)
C6 H6 0.9500
C7 C8 1.444(3)
C7 H7 0.9500
C8 C9 1.406(3)
C8 C10 1.413(3)
C9 N2 1.359(3)
C10 C11 1.380(3)
C10 H10 0.9500
C11 C12 1.409(3)
C11 H11 0.9500
C12 N2 1.325(2)
C12 H12 0.9500
F1 Ga1 1.8990(11)
F2 Ga1 1.8242(12)
F3 Ga1 1.8790(11)
O1 Ga1 1.9594(14)
O1 H1WA 0.828(16)
O1 H1WB 0.820(16)
Ga1 N2 2.0897(16)
Ga1 N1 2.1250(16)

loop_
_geom_torsion_atom_site_label_1
_geom_torsion_atom_site_label_2
_geom_torsion_atom_site_label_3
_geom_torsion_atom_site_label_4
_geom_torsion
N1 C1 C2 C3 0.4(3)
C1 C2 C3 C4 2.1(3)
C2 C3 C4 C5 -2.3(3)
C2 C3 C4 C6 175.35(18)
C3 C4 C5 N1 0.2(3)
C6 C4 C5 N1 -177.60(17)
C3 C4 C5 C9 178.37(17)
C6 C4 C5 C9 0.6(3)
C5 C4 C6 C7 0.9(3)
C3 C4 C6 C7 -176.72(18)
C4 C6 C7 C8 -1.1(3)
C6 C7 C8 C9 -0.3(3)
C6 C7 C8 C10 -179.26(18)
C10 C8 C9 N2 -0.1(3)
C7 C8 C9 N2 -179.10(17)
C10 C8 C9 C5 -179.19(17)
C7 C8 C9 C5 1.8(3)
N1 C5 C9 N2 -2.8(2)
C4 C5 C9 N2 178.89(17)
N1 C5 C9 C8 176.37(17)
C4 C5 C9 C8 -1.9(3)
C9 C8 C10 C11 0.7(3)
C7 C8 C10 C11 179.64(18)
C8 C10 C11 C12 -0.6(3)
C10 C11 C12 N2 -0.1(3)
C2 C1 N1 C5 -2.6(3)
C2 C1 N1 Ga1 171.12(14)
C4 C5 N1 C1 2.3(3)
C9 C5 N1 C1 -175.98(16)
C4 C5 N1 Ga1 -172.34(14)
C9 C5 N1 Ga1 9.4(2)
C11 C12 N2 C9 0.7(3)
C11 C12 N2 Ga1 -174.78(14)
C8 C9 N2 C12 -0.6(3)
C5 C9 N2 C12 178.56(16)
C8 C9 N2 Ga1 175.37(14)
C5 C9 N2 Ga1 -5.5(2)
